data_7708655
loop_
_publ_author_name
'Kote, Basvaraj S.'
'Kunchur, Harish S.'
'Radhakrishna, Latchupatula'
'Pandey, Madhusudan Kumar'
'Balakrishna, Maravanji Shivaramaiah'

_publ_section_title
;
 Group 11 metal complexes of a dinucleating triazole appended
 bisphosphine,
 1,4-bis(5-(diisopropylphosphaneyl)-1-phenyl-1H-1,2,3-triazol-4-yl)benzene
;
_journal_name_full 'Dalton Transactions'
_journal_paper_doi 10.1039/D1DT02803K
_journal_year 2021
_chemical_formula_moiety 'C34 H42 N6 P2'
_chemical_formula_sum 'C34 H42 N6 P2'
_chemical_formula_weight 596.67
_space_group_crystal_system triclinic
_space_group_IT_number 2
_space_group_name_Hall '-P 1'
_space_group_name_H-M_alt 'P -1'
_atom_sites_solution_hydrogens geom
_atom_sites_solution_primary dual
_audit_creation_date 2021-05-12
_audit_creation_method
;
Olex2 1.5-alpha
(compiled 2021.05.01 svn.r6f5a8f70 for OlexSys, GUI svn.r6320)
;
_audit_update_record
;
2021-10-12 deposited with the CCDC.	2021-10-29 downloaded from the CCDC.
;
_cell_angle_alpha 79.746(7)
_cell_angle_beta 73.045(8)
_cell_angle_gamma 61.024(9)
_cell_formula_units_Z 1
_cell_length_a 9.4624(9)
_cell_length_b 9.4943(9)
_cell_length_c 10.6255(9)
_cell_measurement_reflns_used 3027
_cell_measurement_temperature 150
_cell_measurement_theta_max 30.7960
_cell_measurement_theta_min 2.4210
_cell_volume 798.02(15)
_computing_cell_refinement 'CrystalClear-SM Expert 2.0 r7 (Rigaku, 2011)'
_computing_data_collection 'CrystalClear-SM Expert 2.0 r7 (Rigaku, 2011)'
_computing_data_reduction 'CrystalClear-SM Expert 2.0 r7 (Rigaku, 2011)'
_computing_molecular_graphics 'Olex2 1.5-alpha (Dolomanov et al., 2009)'
_computing_publication_material 'Olex2 1.5-alpha (Dolomanov et al., 2009)'
_computing_structure_refinement 'SHELXL 2014/7 (Sheldrick, 2015)'
_computing_structure_solution 'SHELXT 2014/4 (Sheldrick, 2014)'
_diffrn_ambient_temperature 150.00
_diffrn_detector_area_resol_mean 28.5714
_diffrn_detector_type 'Rigaku Saturn724+'
_diffrn_measured_fraction_theta_full 0.990
_diffrn_measured_fraction_theta_max 0.990
_diffrn_measurement_details
;
List of Runs (angles in degrees, time in seconds):

  # Type    Start    End  Width  t~exp~   \w     \q     \k     \f   Frames
#--------------------------------------------------------------------------
  1  \w   -110.00  70.00   0.50   10.00    --  -20.00   0.00 -36.00  360
  2  \w   -110.00  19.00   0.50   10.00    --  -20.00 -72.00-180.00  258
  3  \w   -110.00  19.00   0.50   10.00    --  -20.00 -72.00  36.00  258
  4  \w    -97.50 -60.00   0.50   10.00    --  -20.00 -72.00-108.00   75
;
_diffrn_measurement_device 'AFC12 (Right): Kappa 3 circle'
_diffrn_measurement_device_type 'Rigaku Saturn724+ (2x2 bin mode)'
_diffrn_measurement_method 'profile data from \w-scans'
_diffrn_measurement_specimen_support 'Mitegen 50um'
_diffrn_radiation_type MoK\a
_diffrn_radiation_wavelength 0.71073
_diffrn_reflns_av_R_equivalents 0.0738
_diffrn_reflns_av_unetI/netI 0.0851
_diffrn_reflns_Laue_measured_fraction_full 0.990
_diffrn_reflns_Laue_measured_fraction_max 0.990
_diffrn_reflns_limit_h_max 11
_diffrn_reflns_limit_h_min -11
_diffrn_reflns_limit_k_max 11
_diffrn_reflns_limit_k_min -11
_diffrn_reflns_limit_l_max 12
_diffrn_reflns_limit_l_min -11
_diffrn_reflns_number 7245
_diffrn_reflns_point_group_measured_fraction_full 0.990
_diffrn_reflns_point_group_measured_fraction_max 0.990
_diffrn_reflns_theta_full 24.996
_diffrn_reflns_theta_max 24.996
_diffrn_reflns_theta_min 2.534
_exptl_absorpt_coefficient_mu 0.170
_exptl_absorpt_correction_T_max 1.00000
_exptl_absorpt_correction_T_min 0.72927
_exptl_absorpt_correction_type numerical
_exptl_absorpt_process_details
;
CrysAlisPro 1.171.38.46 (Rigaku Oxford Diffraction, 2015)
Empirical absorption correction using spherical harmonics,
 implemented in SCALE3 ABSPACK scaling algorithm.
;
_exptl_crystal_colour colourless
_exptl_crystal_colour_primary colourless
_exptl_crystal_density_diffrn 1.242
_exptl_crystal_description block
_exptl_crystal_F_000 318
_exptl_crystal_size_max 0.123
_exptl_crystal_size_mid 0.08
_exptl_crystal_size_min 0.068
_refine_diff_density_max 0.899
_refine_diff_density_min -0.368
_refine_diff_density_rms 0.083
_refine_ls_extinction_method none
_refine_ls_goodness_of_fit_ref 1.052
_refine_ls_hydrogen_treatment constr
_refine_ls_matrix_type full
_refine_ls_number_parameters 194
_refine_ls_number_reflns 2789
_refine_ls_number_restraints 0
_refine_ls_restrained_S_all 1.052
_refine_ls_R_factor_all 0.0982
_refine_ls_R_factor_gt 0.0701
_refine_ls_shift/su_max 0.000
_refine_ls_shift/su_mean 0.000
_refine_ls_structure_factor_coef Fsqd
_refine_ls_weighting_details 'w=1/[\s^2^(Fo^2^)+(0.0711P)^2^+0.7559P] where P=(Fo^2^+2Fc^2^)/3'
_refine_ls_weighting_scheme calc
_refine_ls_wR_factor_gt 0.1605
_refine_ls_wR_factor_ref 0.1835
_reflns_Friedel_coverage 0.000
_reflns_number_gt 1990
_reflns_number_total 2789
_reflns_threshold_expression 'I > 2\s(I)'
_cod_data_source_file d1dt02803k2.cif
_cod_data_source_block Compound-2
_cod_database_code 7708655
_shelx_shelxl_version_number 2014/7
_shelx_space_group_comment
;
The symmetry employed for this shelxl refinement is uniquely defined
by the following loop, which should always be used as a source of
symmetry information in preference to the above space-group names.
They are only intended as comments.
;
_shelx_estimated_absorpt_t_max 0.989
_shelx_estimated_absorpt_t_min 0.979
_olex2_refinement_description
;
1. Fixed Uiso
 At 1.2 times of:
  All C(H) groups
 At 1.5 times of:
  All C(H,H,H) groups
2.a Ternary CH refined with riding coordinates:
 C6(H6), C9(H9)
2.b Aromatic/amide H refined with riding coordinates:
 C1(H1), C2(H2), C13(H13), C14(H14), C15(H15), C16(H16), C17(H17)
2.c Idealised Me refined as rotating group:
 C7(H7A,H7B,H7C), C8(H8A,H8B,H8C), C10(H10A,H10B,H10C), C11(H11A,H11B,H11C)
;
_olex2_submission_special_instructions 'No special instructions were received'
_oxdiff_exptl_absorpt_empirical_details
;
Empirical correction (ABSPACK) includes:
- Absorption correction using spherical harmonics
- Frame scaling
- Detector area scaling
;

loop_
_space_group_symop_operation_xyz
'x, y, z'
'-x, -y, -z'

loop_
_atom_site_label
_atom_site_type_symbol
_atom_site_fract_x
_atom_site_fract_y
_atom_site_fract_z
_atom_site_U_iso_or_equiv
_atom_site_adp_type
_atom_site_occupancy
_atom_site_site_symmetry_order
_atom_site_calc_flag
_atom_site_refinement_flags_posn
_atom_site_refinement_flags_adp
_atom_site_refinement_flags_occupancy
_atom_site_disorder_assembly
_atom_site_disorder_group
P1 P 0.59253(12) 0.68856(12) 0.80972(9) 0.0319(3) Uani 1 1 d . . . . .
N1 N 0.8212(4) 0.6408(4) 0.4248(3) 0.0316(7) Uani 1 1 d . . . . .
N2 N 0.8985(4) 0.7070(4) 0.4575(3) 0.0305(7) Uani 1 1 d . . . . .
N3 N 0.8383(4) 0.7309(4) 0.5880(3) 0.0273(7) Uani 1 1 d . . . . .
C1 C 0.4472(4) 0.5389(4) 0.3845(3) 0.0306(9) Uani 1 1 d . . . . .
H1 H 0.4119 0.5665 0.3046 0.037 Uiso 1 1 calc R U . . .
C2 C 0.5474(4) 0.5968(4) 0.4047(3) 0.0290(8) Uani 1 1 d . . . . .
H2 H 0.5797 0.6639 0.3381 0.035 Uiso 1 1 calc R U . . .
C3 C 0.6020(4) 0.5594(4) 0.5197(3) 0.0260(8) Uani 1 1 d . . . . .
C4 C 0.7115(4) 0.6226(4) 0.5343(3) 0.0254(8) Uani 1 1 d . . . . .
C5 C 0.7207(4) 0.6780(4) 0.6414(3) 0.0266(8) Uani 1 1 d . . . . .
C6 C 0.4774(5) 0.9089(5) 0.8339(4) 0.0371(9) Uani 1 1 d . . . . .
H6 H 0.5529 0.9468 0.8489 0.044 Uiso 1 1 calc R U . . .
C7 C 0.4121(5) 0.9977(5) 0.7126(4) 0.0443(10) Uani 1 1 d . . . . .
H7A H 0.5053 0.9927 0.6392 0.066 Uiso 1 1 calc R U . . .
H7B H 0.3337 1.1106 0.7320 0.066 Uiso 1 1 calc R U . . .
H7C H 0.3553 0.9469 0.6887 0.066 Uiso 1 1 calc R U . . .
C8 C 0.3280(5) 0.9444(5) 0.9543(4) 0.0477(11) Uani 1 1 d . . . . .
H8A H 0.2568 0.9032 0.9408 0.071 Uiso 1 1 calc R U . . .
H8B H 0.2638 1.0610 0.9650 0.071 Uiso 1 1 calc R U . . .
H8C H 0.3686 0.8916 1.0336 0.071 Uiso 1 1 calc R U . . .
C9 C 0.7508(5) 0.6039(5) 0.9091(4) 0.0389(10) Uani 1 1 d . . . . .
H9 H 0.8188 0.6633 0.8835 0.047 Uiso 1 1 calc R U . . .
C10 C 0.8650(6) 0.4255(6) 0.8782(4) 0.0596(13) Uani 1 1 d . . . . .
H10A H 0.7987 0.3670 0.9010 0.089 Uiso 1 1 calc R U . . .
H10B H 0.9495 0.3789 0.9297 0.089 Uiso 1 1 calc R U . . .
H10C H 0.9197 0.4167 0.7841 0.089 Uiso 1 1 calc R U . . .
C11 C 0.6698(6) 0.6197(5) 1.0551(4) 0.0490(11) Uani 1 1 d . . . . .
H11A H 0.6090 0.7338 1.0757 0.073 Uiso 1 1 calc R U . . .
H11B H 0.7557 0.5622 1.1052 0.073 Uiso 1 1 calc R U . . .
H11C H 0.5924 0.5733 1.0789 0.073 Uiso 1 1 calc R U . . .
C12 C 0.8975(4) 0.8142(4) 0.6445(3) 0.0286(8) Uani 1 1 d . . . . .
C13 C 1.0324(5) 0.7252(5) 0.7007(4) 0.0367(9) Uani 1 1 d . . . . .
H13 H 1.0829 0.6107 0.7060 0.044 Uiso 1 1 calc R U . . .
C14 C 1.0920(5) 0.8075(5) 0.7493(4) 0.0408(10) Uani 1 1 d . . . . .
H14 H 1.1844 0.7491 0.7882 0.049 Uiso 1 1 calc R U . . .
C15 C 1.0172(5) 0.9742(5) 0.7410(4) 0.0401(10) Uani 1 1 d . . . . .
H15 H 1.0555 1.0299 0.7775 0.048 Uiso 1 1 calc R U . . .
C16 C 0.8879(5) 1.0593(5) 0.6804(4) 0.0400(10) Uani 1 1 d . . . . .
H16 H 0.8402 1.1735 0.6717 0.048 Uiso 1 1 calc R U . . .
C17 C 0.8267(5) 0.9794(5) 0.6319(4) 0.0357(9) Uani 1 1 d . . . . .
H17 H 0.7368 1.0382 0.5903 0.043 Uiso 1 1 calc R U . . .

loop_
_atom_site_aniso_label
_atom_site_aniso_U_11
_atom_site_aniso_U_22
_atom_site_aniso_U_33
_atom_site_aniso_U_23
_atom_site_aniso_U_13
_atom_site_aniso_U_12
P1 0.0401(6) 0.0417(6) 0.0243(5) -0.0049(4) -0.0031(4) -0.0282(5)
N1 0.0420(18) 0.0434(19) 0.0231(16) -0.0035(14) -0.0061(14) -0.0305(16)
N2 0.0390(17) 0.0402(19) 0.0218(16) -0.0043(13) -0.0037(14) -0.0265(15)
N3 0.0357(17) 0.0346(17) 0.0217(15) -0.0035(13) -0.0049(13) -0.0242(15)
C1 0.041(2) 0.038(2) 0.0219(18) 0.0004(16) -0.0109(17) -0.0241(19)
C2 0.041(2) 0.036(2) 0.0217(18) 0.0003(15) -0.0035(16) -0.0283(18)
C3 0.0298(19) 0.033(2) 0.0223(18) -0.0066(15) -0.0022(15) -0.0208(17)
C4 0.0289(18) 0.0301(19) 0.0236(18) -0.0001(15) -0.0070(16) -0.0183(16)
C5 0.0315(19) 0.031(2) 0.0262(19) -0.0022(15) -0.0052(16) -0.0222(17)
C6 0.036(2) 0.042(2) 0.041(2) -0.0088(19) -0.0070(19) -0.0235(19)
C7 0.038(2) 0.043(3) 0.053(3) -0.003(2) -0.010(2) -0.020(2)
C8 0.045(2) 0.058(3) 0.042(2) -0.016(2) 0.000(2) -0.027(2)
C9 0.047(2) 0.049(3) 0.026(2) 0.0034(18) -0.0070(18) -0.028(2)
C10 0.057(3) 0.061(3) 0.030(2) -0.002(2) -0.002(2) -0.009(3)
C11 0.062(3) 0.059(3) 0.027(2) 0.000(2) -0.011(2) -0.029(2)
C12 0.035(2) 0.040(2) 0.0243(18) -0.0072(16) -0.0022(16) -0.0281(18)
C13 0.045(2) 0.036(2) 0.040(2) -0.0023(18) -0.0129(19) -0.0248(19)
C14 0.046(2) 0.043(2) 0.048(2) 0.0000(19) -0.024(2) -0.025(2)
C15 0.041(2) 0.051(3) 0.044(2) -0.015(2) -0.006(2) -0.032(2)
C16 0.040(2) 0.032(2) 0.057(3) -0.0084(19) -0.008(2) -0.0226(19)
C17 0.035(2) 0.042(2) 0.039(2) -0.0017(18) -0.0109(18) -0.0236(19)

loop_
_atom_type_symbol
_atom_type_description
_atom_type_scat_dispersion_real
_atom_type_scat_dispersion_imag
_atom_type_scat_source
C C 0.0033 0.0016 'International Tables Vol C Tables 4.2.6.8 and 6.1.1.4'
H H 0.0000 0.0000 'International Tables Vol C Tables 4.2.6.8 and 6.1.1.4'
N N 0.0061 0.0033 'International Tables Vol C Tables 4.2.6.8 and 6.1.1.4'
P P 0.1023 0.0942 'International Tables Vol C Tables 4.2.6.8 and 6.1.1.4'

loop_
_geom_angle_atom_site_label_1
_geom_angle_atom_site_label_2
_geom_angle_atom_site_label_3
_geom_angle
_geom_angle_site_symmetry_1
_geom_angle_site_symmetry_3
_geom_angle_publ_flag
C5 P1 C6 102.22(16) . . ?
C5 P1 C9 101.97(16) . . ?
C6 P1 C9 106.24(18) . . ?
N2 N1 C4 108.9(3) . . ?
N1 N2 N3 107.1(3) . . ?
N2 N3 C5 111.5(3) . . ?
N2 N3 C12 116.9(3) . . ?
C5 N3 C12 131.5(3) . . ?
C2 C1 H1 119.8 . . ?
C2 C1 C3 120.4(3) . 2_666 ?
C3 C1 H1 119.8 2_666 . ?
C1 C2 H2 119.1 . . ?
C1 C2 C3 121.7(3) . . ?
C3 C2 H2 119.1 . . ?
C1 C3 C4 123.0(3) 2_666 . ?
C2 C3 C1 117.9(3) . 2_666 ?
C2 C3 C4 119.1(3) . . ?
N1 C4 C3 118.6(3) . . ?
N1 C4 C5 109.6(3) . . ?
C5 C4 C3 131.7(3) . . ?
N3 C5 P1 130.2(2) . . ?
N3 C5 C4 102.9(3) . . ?
C4 C5 P1 126.7(2) . . ?
P1 C6 H6 109.7 . . ?
C7 C6 P1 109.7(3) . . ?
C7 C6 H6 109.7 . . ?
C7 C6 C8 108.7(3) . . ?
C8 C6 P1 109.2(3) . . ?
C8 C6 H6 109.7 . . ?
C6 C7 H7A 109.5 . . ?
C6 C7 H7B 109.5 . . ?
C6 C7 H7C 109.5 . . ?
H7A C7 H7B 109.5 . . ?
H7A C7 H7C 109.5 . . ?
H7B C7 H7C 109.5 . . ?
C6 C8 H8A 109.5 . . ?
C6 C8 H8B 109.5 . . ?
C6 C8 H8C 109.5 . . ?
H8A C8 H8B 109.5 . . ?
H8A C8 H8C 109.5 . . ?
H8B C8 H8C 109.5 . . ?
P1 C9 H9 109.0 . . ?
C10 C9 P1 108.4(3) . . ?
C10 C9 H9 109.0 . . ?
C11 C9 P1 111.4(3) . . ?
C11 C9 H9 109.0 . . ?
C11 C9 C10 110.1(3) . . ?
C9 C10 H10A 109.5 . . ?
C9 C10 H10B 109.5 . . ?
C9 C10 H10C 109.5 . . ?
H10A C10 H10B 109.5 . . ?
H10A C10 H10C 109.5 . . ?
H10B C10 H10C 109.5 . . ?
C9 C11 H11A 109.5 . . ?
C9 C11 H11B 109.5 . . ?
C9 C11 H11C 109.5 . . ?
H11A C11 H11B 109.5 . . ?
H11A C11 H11C 109.5 . . ?
H11B C11 H11C 109.5 . . ?
C13 C12 N3 119.3(3) . . ?
C17 C12 N3 119.0(3) . . ?
C17 C12 C13 121.6(3) . . ?
C12 C13 H13 120.8 . . ?
C12 C13 C14 118.3(4) . . ?
C14 C13 H13 120.8 . . ?
C13 C14 H14 119.9 . . ?
C15 C14 C13 120.2(4) . . ?
C15 C14 H14 119.9 . . ?
C14 C15 H15 119.9 . . ?
C16 C15 C14 120.3(3) . . ?
C16 C15 H15 119.9 . . ?
C15 C16 H16 119.9 . . ?
C15 C16 C17 120.3(4) . . ?
C17 C16 H16 119.9 . . ?
C12 C17 C16 119.2(3) . . ?
C12 C17 H17 120.4 . . ?
C16 C17 H17 120.4 . . ?

loop_
_geom_bond_atom_site_label_1
_geom_bond_atom_site_label_2
_geom_bond_distance
_geom_bond_site_symmetry_2
_geom_bond_publ_flag
P1 C5 1.833(3) . ?
P1 C6 1.858(4) . ?
P1 C9 1.860(4) . ?
N1 N2 1.313(4) . ?
N1 C4 1.363(4) . ?
N2 N3 1.350(4) . ?
N3 C5 1.373(4) . ?
N3 C12 1.447(4) . ?
C1 H1 0.9500 . ?
C1 C2 1.383(4) . ?
C1 C3 1.390(5) 2_666 ?
C2 H2 0.9500 . ?
C2 C3 1.386(5) . ?
C3 C1 1.390(5) 2_666 ?
C3 C4 1.479(4) . ?
C4 C5 1.377(4) . ?
C6 H6 1.0000 . ?
C6 C7 1.525(5) . ?
C6 C8 1.545(5) . ?
C7 H7A 0.9800 . ?
C7 H7B 0.9800 . ?
C7 H7C 0.9800 . ?
C8 H8A 0.9800 . ?
C8 H8B 0.9800 . ?
C8 H8C 0.9800 . ?
C9 H9 1.0000 . ?
C9 C10 1.538(6) . ?
C9 C11 1.514(5) . ?
C10 H10A 0.9800 . ?
C10 H10B 0.9800 . ?
C10 H10C 0.9800 . ?
C11 H11A 0.9800 . ?
C11 H11B 0.9800 . ?
C11 H11C 0.9800 . ?
C12 C13 1.385(5) . ?
C12 C17 1.374(5) . ?
C13 H13 0.9500 . ?
C13 C14 1.391(5) . ?
C14 H14 0.9500 . ?
C14 C15 1.384(5) . ?
C15 H15 0.9500 . ?
C15 C16 1.371(5) . ?
C16 H16 0.9500 . ?
C16 C17 1.384(5) . ?
C17 H17 0.9500 . ?

loop_
_geom_torsion_atom_site_label_1
_geom_torsion_atom_site_label_2
_geom_torsion_atom_site_label_3
_geom_torsion_atom_site_label_4
_geom_torsion
_geom_torsion_site_symmetry_1
_geom_torsion_site_symmetry_2
_geom_torsion_site_symmetry_3
_geom_torsion_site_symmetry_4
_geom_torsion_publ_flag
N1 N2 N3 C5 0.6(4) . . . . ?
N1 N2 N3 C12 -175.6(3) . . . . ?
N1 C4 C5 P1 177.0(3) . . . . ?
N1 C4 C5 N3 1.0(4) . . . . ?
N2 N1 C4 C3 176.2(3) . . . . ?
N2 N1 C4 C5 -0.7(4) . . . . ?
N2 N3 C5 P1 -176.8(3) . . . . ?
N2 N3 C5 C4 -0.9(4) . . . . ?
N2 N3 C12 C13 -94.0(4) . . . . ?
N2 N3 C12 C17 80.9(4) . . . . ?
N3 C12 C13 C14 177.2(3) . . . . ?
N3 C12 C17 C16 -177.0(3) . . . . ?
C1 C2 C3 C1 -0.1(6) . . . 2_666 ?
C1 C2 C3 C4 178.9(3) . . . . ?
C1 C3 C4 N1 145.7(4) 2_666 . . . ?
C1 C3 C4 C5 -38.2(6) 2_666 . . . ?
C2 C3 C4 N1 -33.1(5) . . . . ?
C2 C3 C4 C5 143.0(4) . . . . ?
C3 C1 C2 C3 0.1(6) 2_666 . . . ?
C3 C4 C5 P1 0.7(6) . . . . ?
C3 C4 C5 N3 -175.4(4) . . . . ?
C4 N1 N2 N3 0.1(4) . . . . ?
C5 P1 C6 C7 45.1(3) . . . . ?
C5 P1 C6 C8 164.1(2) . . . . ?
C5 P1 C9 C10 -65.8(3) . . . . ?
C5 P1 C9 C11 173.0(3) . . . . ?
C5 N3 C12 C13 90.7(5) . . . . ?
C5 N3 C12 C17 -94.3(5) . . . . ?
C6 P1 C5 N3 59.0(4) . . . . ?
C6 P1 C5 C4 -116.0(3) . . . . ?
C6 P1 C9 C10 -172.5(3) . . . . ?
C6 P1 C9 C11 66.3(3) . . . . ?
C9 P1 C5 N3 -50.8(4) . . . . ?
C9 P1 C5 C4 134.3(3) . . . . ?
C9 P1 C6 C7 151.6(3) . . . . ?
C9 P1 C6 C8 -89.4(3) . . . . ?
C12 N3 C5 P1 -1.3(6) . . . . ?
C12 N3 C5 C4 174.5(3) . . . . ?
C12 C13 C14 C15 0.0(6) . . . . ?
C13 C12 C17 C16 -2.2(6) . . . . ?
C13 C14 C15 C16 -2.5(6) . . . . ?
C14 C15 C16 C17 2.7(6) . . . . ?
C15 C16 C17 C12 -0.3(6) . . . . ?
C17 C12 C13 C14 2.4(6) . . . . ?
